data_4321119
loop_
_publ_author_name
'Joonyeong Kim'
'Timothy Hughbanks'

_publ_section_title
;
 Synthesis and Structures of New Ternary Aluminum Chalcogenides: LiAlSe2,
 \a-LiAlTe2, and \b-LiAlTe2
;
_journal_name_full 'Inorganic Chemistry'
_journal_page_first 3092
_journal_page_last 3097
_journal_paper_doi 10.1021/ic000210c
_journal_volume 39
_journal_year 2000
_chemical_formula_sum 'Al Li Te2'
_chemical_formula_weight 289.12
_chemical_name_systematic
; 
 ? 
;
_space_group_IT_number 122
_symmetry_space_group_name_Hall 'I -4 2bw'
_symmetry_space_group_name_H-M 'I -4 2 d'
_atom_sites_solution_hydrogens geom
_atom_sites_solution_primary direct
_atom_sites_solution_secondary difmap
_audit_creation_method SHELXL
_cell_angle_alpha 90.00
_cell_angle_beta 90.00
_cell_angle_gamma 90.00
_cell_formula_units_Z 4
_cell_length_a 6.3517(4)
_cell_length_b 6.3517(4)
_cell_length_c 11.6904(9)
_cell_measurement_temperature 293(2)
_cell_volume 471.64(6)
_computing_structure_refinement 'SHELXL-93 (Sheldrick, 1993)'
_computing_structure_solution 'SHELXS-86 (Sheldrick, 1990)'
_diffrn_ambient_temperature 293(2)
_diffrn_radiation_monochromator graphite
_diffrn_radiation_source 'fine-focus sealed tube'
_diffrn_radiation_type MoK\a
_diffrn_radiation_wavelength 0.71073
_diffrn_reflns_av_R_equivalents 0.0201
_diffrn_reflns_av_sigmaI/netI 0.0133
_diffrn_reflns_limit_h_max 7
_diffrn_reflns_limit_h_min 0
_diffrn_reflns_limit_k_max 7
_diffrn_reflns_limit_k_min 0
_diffrn_reflns_limit_l_max 14
_diffrn_reflns_limit_l_min -14
_diffrn_reflns_number 490
_diffrn_reflns_theta_max 25.56
_diffrn_reflns_theta_min 3.65
_exptl_absorpt_coefficient_mu 3.085
_exptl_crystal_density_diffrn 4.072
_exptl_crystal_F_000 120
_refine_diff_density_max 0.885
_refine_diff_density_min -1.040
_refine_diff_density_rms 0.192
_refine_ls_abs_structure_details 'Flack H D (1983), Acta Cryst. A39, 876-881'
_refine_ls_abs_structure_Flack 0.00(999)
_refine_ls_extinction_coef 0.0230(15)
_refine_ls_extinction_expression Fc^*^=kFc[1+0.001xFc^2^\l^3^/sin(2\q)]^-1/4^
_refine_ls_extinction_method SHELXL
_refine_ls_goodness_of_fit_all 1.194
_refine_ls_goodness_of_fit_obs 1.228
_refine_ls_matrix_type full
_refine_ls_number_parameters 11
_refine_ls_number_reflns 138
_refine_ls_number_restraints 0
_refine_ls_restrained_S_all 1.194
_refine_ls_restrained_S_obs 1.228
_refine_ls_R_factor_all 0.0210
_refine_ls_R_factor_obs 0.0193
_refine_ls_shift/esd_max 0.000
_refine_ls_shift/esd_mean 0.000
_refine_ls_structure_factor_coef Fsqd
_refine_ls_weighting_details 'w=1/[\s^2^(Fo^2^)+(0.0277P)^2^+0.0000P] where P=(Fo^2^+2Fc^2^)/3'
_refine_ls_weighting_scheme calc
_refine_ls_wR_factor_all 0.0433
_refine_ls_wR_factor_obs 0.0424
_reflns_number_observed 126
_reflns_number_total 138
_reflns_observed_criterion >2sigma(I)
_cod_data_source_file ic000210c_2.cif
_cod_data_source_block alpha-lialte2
_cod_depositor_comments
;
The following automatic conversions were performed:

'_refine_ls_weighting_scheme' value 'calc
w=1/[\s^2^(Fo^2^)+(0.0277P)^2^+0.0000P] where P=(Fo^2^+2Fc^2^)/3' was
changed to 'calc'. New tag '_refine_ls_weighting_details' was
created. The value of the new tag was set to
'w=1/[\s^2^(Fo^2^)+(0.0277P)^2^+0.0000P] where P=(Fo^2^+2Fc^2^)/3'.

Automatic conversion script
Id: cif_fix_values 3143 2015-03-26 13:38:13Z robertas 
;
_cod_database_code 4321119

loop_
_symmetry_equiv_pos_as_xyz
'x, y, z'
'-x, -y, z'
'y, -x, -z'
'-y, x, -z'
'-x+1/2, y, -z+3/4'
'x+1/2, -y, -z+3/4'
'-y+1/2, -x, z+3/4'
'y+1/2, x, z+3/4'
'x+1/2, y+1/2, z+1/2'
'-x+1/2, -y+1/2, z+1/2'
'y+1/2, -x+1/2, -z+1/2'
'-y+1/2, x+1/2, -z+1/2'
'-x+1, y+1/2, -z+5/4'
'x+1, -y+1/2, -z+5/4'
'-y+1, -x+1/2, z+5/4'
'y+1, x+1/2, z+5/4'

loop_
_atom_site_aniso_label
_atom_site_aniso_U_11
_atom_site_aniso_U_22
_atom_site_aniso_U_33
_atom_site_aniso_U_23
_atom_site_aniso_U_13
_atom_site_aniso_U_12
Te 0.0170(4) 0.0183(4) 0.0146(5) -0.0036(2) 0.000 0.000
Al 0.0172(14) 0.0172(14) 0.010(2) 0.000 0.000 0.000
Li 0.034(11) 0.034(11) 0.020(14) 0.000 0.000 0.000

loop_
_atom_site_label
_atom_site_type_symbol
_atom_site_fract_x
_atom_site_fract_y
_atom_site_fract_z
_atom_site_U_iso_or_equiv
_atom_site_thermal_displace_type
_atom_site_occupancy
_atom_site_calc_flag
_atom_site_refinement_flags
_atom_site_disorder_group
Te Te 0.23077(10) 0.2500 0.1250 0.0166(4) Uani 1 d S .
Al Al 0.0000 0.0000 0.0000 0.0147(10) Uani 1 d S .
Li Li 0.5000 0.5000 0.0000 0.029(7) Uani 1 d S .

loop_
_atom_type_symbol
_atom_type_description
_atom_type_scat_dispersion_real
_atom_type_scat_dispersion_imag
_atom_type_scat_source
Li Li -0.0003 0.0000 'International Tables Vol C Tables 4.2.6.8 and 6.1.1.4'
Al Al 0.0645 0.0000 'International Tables Vol C Tables 4.2.6.8 and 6.1.1.4'
Te Te -0.5308 0.0000 'International Tables Vol C Tables 4.2.6.8 and 6.1.1.4'

loop_
_geom_angle_atom_site_label_1
_geom_angle_atom_site_label_2
_geom_angle_atom_site_label_3
_geom_angle
_geom_angle_site_symmetry_1
_geom_angle_site_symmetry_3
_geom_angle_publ_flag
Al Te Al 111.63(2) . 13_454 ?
Al Te Li 107.170(3) . 13_544 ?
Al Te Li 113.749(6) 13_454 13_544 ?
Al Te Li 113.749(5) . . ?
Al Te Li 107.170(3) 13_454 . ?
Li Te Li 103.21(2) 13_544 . ?
Te Al Te 108.287(6) 3 2 ?
Te Al Te 108.287(6) 3 . ?
Te Al Te 111.867(12) 2 . ?
Te Al Te 111.867(11) 3 4 ?
Te Al Te 108.288(6) 2 4 ?
Te Al Te 108.286(6) . 4 ?
Te Li Te 106.360(5) 4_655 . ?
Te Li Te 106.359(6) 4_655 2_665 ?
Te Li Te 115.891(11) . 2_665 ?
Te Li Te 115.891(11) 4_655 3_565 ?
Te Li Te 106.360(5) . 3_565 ?
Te Li Te 106.360(5) 2_665 3_565 ?

loop_
_geom_bond_atom_site_label_1
_geom_bond_atom_site_label_2
_geom_bond_distance
_geom_bond_site_symmetry_2
_geom_bond_publ_flag
Te Al 2.6087(4) . ?
Te Al 2.6087(4) 13_454 ?
Te Li 2.7534(4) 13_544 ?
Te Li 2.7534(4) . ?
Al Te 2.6087(4) 3 ?
Al Te 2.6087(4) 2 ?
Al Te 2.6087(4) 4 ?
Li Te 2.7534(4) 4_655 ?
Li Te 2.7534(4) 2_665 ?
Li Te 2.7534(4) 3_565 ?
